data_7224070
loop_
_publ_author_name
'Hang, Xinxin'
'Wang, Shentang'
'Zhu, Xiaofei'
'Han, Haitao'
'Liao, Wuping'

_publ_section_title
;
 pH-dependent formation of different coordination cages based on Co4-TC4A
 secondary building units and bridging ligands
;
_journal_issue 26
_journal_name_full CrystEngComm
_journal_page_first 4938
_journal_paper_doi 10.1039/C6CE00028B
_journal_volume 18
_journal_year 2016
_chemical_formula_sum 'C264 H224 Cl4 Co16 F8 N8 O48 S16'
_chemical_formula_weight 6026.14
_chemical_name_common '{Co16 Cl4 [C40H44S4O4]4 [C13FH6NO4]8}'
_space_group_crystal_system tetragonal
_space_group_IT_number 87
_space_group_name_Hall '-I 4'
_space_group_name_H-M_alt 'I 4/m'
_symmetry_space_group_name_Hall '-I 4'
_symmetry_space_group_name_H-M 'I 4/m'
_atom_sites_solution_hydrogens geom
_audit_creation_method SHELXL-2014/8
_audit_update_record
;
2016-01-05 deposited with the CCDC.
2016-01-29 downloaded from the CCDC.
;
_cell_angle_alpha 90
_cell_angle_beta 90
_cell_angle_gamma 90
_cell_formula_units_Z 2
_cell_length_a 30.1460(5)
_cell_length_b 30.1460(5)
_cell_length_c 21.5634(5)
_cell_measurement_reflns_used 9801
_cell_measurement_temperature 150(2)
_cell_measurement_theta_max 50.53
_cell_measurement_theta_min 3.87
_cell_volume 19596.4(6)
_computing_cell_refinement 'Bruker SAINT'
_computing_data_collection 'Bruker APEX2'
_computing_data_reduction 'Bruker SAINT'
_computing_molecular_graphics 'Bruker SHELXTL'
_computing_publication_material 'Bruker SHELXTL'
_computing_structure_refinement 'SHELXL-2014/8 (Sheldrick, 2014)'
_computing_structure_solution 'SHELXS-97 (Sheldrick 2008)'
_diffrn_ambient_temperature 150(2)
_diffrn_measured_fraction_theta_full 0.999
_diffrn_measured_fraction_theta_max 0.999
_diffrn_measurement_device_type 'Bruker APEX-II CCD'
_diffrn_measurement_method '\f and \w scans'
_diffrn_radiation_type CuK\a
_diffrn_radiation_wavelength 1.54178
_diffrn_reflns_av_R_equivalents 0.0508
_diffrn_reflns_av_unetI/netI 0.0202
_diffrn_reflns_Laue_measured_fraction_full 0.999
_diffrn_reflns_Laue_measured_fraction_max 0.999
_diffrn_reflns_limit_h_max 27
_diffrn_reflns_limit_h_min -27
_diffrn_reflns_limit_k_max 27
_diffrn_reflns_limit_k_min -27
_diffrn_reflns_limit_l_max 19
_diffrn_reflns_limit_l_min -19
_diffrn_reflns_number 73747
_diffrn_reflns_point_group_measured_fraction_full 0.999
_diffrn_reflns_point_group_measured_fraction_max 0.999
_diffrn_reflns_theta_full 44.500
_diffrn_reflns_theta_max 44.500
_diffrn_reflns_theta_min 3.867
_exptl_absorpt_coefficient_mu 6.641
_exptl_crystal_colour purple
_exptl_crystal_density_diffrn 1.021
_exptl_crystal_description block
_exptl_crystal_F_000 6152
_exptl_crystal_size_max 0.250
_exptl_crystal_size_mid 0.200
_exptl_crystal_size_min 0.180
_refine_diff_density_max 0.961
_refine_diff_density_min -0.489
_refine_diff_density_rms 0.098
_refine_ls_extinction_method none
_refine_ls_goodness_of_fit_ref 1.133
_refine_ls_hydrogen_treatment mixed
_refine_ls_matrix_type full
_refine_ls_number_parameters 359
_refine_ls_number_reflns 4019
_refine_ls_number_restraints 94
_refine_ls_restrained_S_all 1.134
_refine_ls_R_factor_all 0.0908
_refine_ls_R_factor_gt 0.0857
_refine_ls_shift/su_max 0.003
_refine_ls_shift/su_mean 0.000
_refine_ls_structure_factor_coef Fsqd
_refine_ls_weighting_details 'w=1/[\s^2^(Fo^2^)+(0.1928P)^2^+87.1336P] where P=(Fo^2^+2Fc^2^)/3'
_refine_ls_weighting_scheme calc
_refine_ls_wR_factor_gt 0.2686
_refine_ls_wR_factor_ref 0.2780
_reflns_Friedel_coverage 0.000
_reflns_number_gt 3558
_reflns_number_total 4019
_reflns_threshold_expression 'I > 2\s(I)'
_cod_data_source_file c6ce00028b2.cif
_cod_data_source_block 120
_cod_depositor_comments 'Adding full bibliography for 7224069--7224072.cif.'
_cod_original_cell_volume 19596.4(8)
_cod_database_code 7224070
_shelx_shelxl_version_number 2014/8
_shelx_space_group_comment
;
The symmetry employed for this shelxl refinement is uniquely defined
by the following loop, which should always be used as a source of
symmetry information in preference to the above space-group names.
They are only intended as comments.
;
_shelx_estimated_absorpt_t_min 0.288
_shelx_estimated_absorpt_t_max 0.381

loop_
_space_group_symop_operation_xyz
'x, y, z'
'-x, -y, z'
'-y, x, z'
'y, -x, z'
'x+1/2, y+1/2, z+1/2'
'-x+1/2, -y+1/2, z+1/2'
'-y+1/2, x+1/2, z+1/2'
'y+1/2, -x+1/2, z+1/2'
'-x, -y, -z'
'x, y, -z'
'y, -x, -z'
'-y, x, -z'
'-x+1/2, -y+1/2, -z+1/2'
'x+1/2, y+1/2, -z+1/2'
'y+1/2, -x+1/2, -z+1/2'
'-y+1/2, x+1/2, -z+1/2'

loop_
_atom_site_label
_atom_site_type_symbol
_atom_site_fract_x
_atom_site_fract_y
_atom_site_fract_z
_atom_site_U_iso_or_equiv
_atom_site_adp_type
_atom_site_occupancy
_atom_site_site_symmetry_order
_atom_site_calc_flag
_atom_site_refinement_flags_posn
_atom_site_refinement_flags_adp
_atom_site_refinement_flags_occupancy
_atom_site_disorder_assembly
_atom_site_disorder_group
Co1 Co 0.82101(9) 0.17925(10) 0.10560(7) 0.0465(7) Uani 1 1 d . . . . .
Co2 Co 0.76826(15) 0.12453(13) 0.0000 0.0490(12) Uani 1 2 d S T P . .
Co3 Co 0.87568(13) 0.23202(14) 0.0000 0.0498(12) Uani 1 2 d S T P . .
S2 S 0.77470(15) 0.22495(14) 0.17811(12) 0.0508(9) Uani 1 1 d . . . . .
S3 S 0.8686(2) 0.3155(3) 0.0000 0.063(2) Uani 1 2 d S T P . .
S1 S 0.6832(2) 0.1329(3) 0.0000 0.067(2) Uani 1 2 d S T P . .
Cl1 Cl 0.8520(2) 0.1481(2) 0.0000 0.0524(10) Uani 1 2 d S T P . .
O1 O 0.8277(4) 0.2383(4) 0.0638(5) 0.055(3) Uani 1 1 d . . . . .
O3 O 0.8156(4) 0.1180(4) 0.1416(4) 0.059(3) Uani 1 1 d . . . . .
O5 O 0.8163(4) -0.1174(4) 0.1437(5) 0.059(3) Uani 1 1 d . . . . .
O2 O 0.7620(3) 0.1708(4) 0.0658(4) 0.052(3) Uani 1 1 d . . . . .
O4 O 0.7792(4) 0.0790(4) 0.0695(5) 0.060(3) Uani 1 1 d . . . . .
O6 O 0.7783(4) -0.0803(3) 0.0650(5) 0.057(3) Uani 1 1 d . U . . .
C3 C 0.8203(9) 0.3561(5) 0.0955(10) 0.097(8) Uani 1 1 d D . . . .
H3 H 0.8287 0.3832 0.0762 0.116 Uiso 1 1 calc R U . . .
C5 C 0.7812(6) 0.3168(5) 0.1753(9) 0.070(6) Uani 1 1 d D . . . .
H5 H 0.7653 0.3161 0.2133 0.084 Uiso 1 1 calc R U . . .
C2 C 0.8310(6) 0.3173(7) 0.0682(9) 0.068(6) Uani 1 1 d . U . . .
C6 C 0.7897(5) 0.2755(5) 0.1406(9) 0.052(5) Uani 1 1 d . U . . .
C4 C 0.7970(6) 0.3571(5) 0.1515(10) 0.097(7) Uani 1 1 d D U . . .
C7A C 0.7944(6) 0.4005(4) 0.1874(7) 0.038(4) Uiso 0.76(3) 1 d D . P . .
C7B C 0.775(2) 0.4000(7) 0.171(2) 0.038(4) Uiso 0.24(3) 1 d D . P . .
C10 C 0.7627(9) 0.3938(8) 0.2441(10) 0.143(10) Uiso 1 1 d D . . . .
C11 C 0.7256(5) 0.1822(5) 0.0927(7) 0.035(4) Uani 1 1 d . U . . .
C15 C 0.6446(7) 0.1754(7) 0.0962(10) 0.079(6) Uani 1 1 d . U . . .
H15 H 0.6175 0.1634 0.0812 0.095 Uiso 1 1 calc R U . . .
C12 C 0.7231(6) 0.2088(5) 0.1460(9) 0.053(5) Uani 1 1 d . U . . .
C16 C 0.6840(6) 0.1654(6) 0.0644(8) 0.052(5) Uani 1 1 d . . . . .
C13 C 0.6838(6) 0.2197(8) 0.1698(12) 0.112(9) Uani 1 1 d . U . . .
H13 H 0.6831 0.2406 0.2028 0.134 Uiso 1 1 calc R U . . .
C17 C 0.5888(17) 0.2215(10) 0.1845(16) 0.32(3) Uiso 1 1 d D . . . .
C14 C 0.6435(6) 0.2024(7) 0.1493(10) 0.083(6) Uani 1 1 d . U . . .
C18 C 0.6056(9) 0.2248(11) 0.2546(13) 0.148(10) Uiso 1 1 d D . . . .
C22 C 0.8116(6) 0.0395(6) 0.1504(8) 0.056(6) Uani 1 1 d D . . . .
C23 C 0.8011(3) -0.0002(8) 0.1223(5) 0.056(3) Uani 1 1 d . U . . .
H23 H 0.7861 0.0002 0.0836 0.05(2) Uiso 1 1 calc R . . . .
C28 C 0.8290(6) 0.0386(6) 0.2067(8) 0.063(5) Uani 1 1 d . U . . .
H26 H 0.8340 0.0662 0.2266 0.075 Uiso 1 1 calc R U . . .
C21 C 0.8012(5) 0.0829(6) 0.1163(8) 0.044(4) Uani 1 1 d D U . . .
C27 C 0.8007(7) -0.0816(8) 0.1193(10) 0.068(5) Uani 1 1 d . U . . .
C24 C 0.8326(9) -0.0415(7) 0.2055(12) 0.132(11) Uani 1 1 d . U . . .
H24 H 0.8418 -0.0688 0.2235 0.158 Uiso 1 1 calc R U . . .
C25 C 0.8400(5) 0.0021(9) 0.2377(5) 0.102(5) Uani 1 1 d D U . . .
C26 C 0.8117(6) -0.0401(6) 0.1490(7) 0.050(5) Uani 1 1 d . U . . .
C8A C 0.791(4) 0.4399(9) 0.143(2) 0.124(11) Uiso 0.27(4) 1 d D . P . .
C8B C 0.7561(11) 0.4290(9) 0.1532(16) 0.124(11) Uiso 0.73(4) 1 d D . P . .
C9A C 0.7952(19) 0.3912(13) 0.2585(9) 0.121(11) Uiso 0.44(3) 1 d D . P . .
C9B C 0.8404(10) 0.4207(11) 0.1965(19) 0.121(11) Uiso 0.56(3) 1 d D . P . .
C1 C 0.8161(6) 0.2761(6) 0.0885(9) 0.057(5) Uani 1 1 d . U . . .
C19A C 0.5867(19) 0.2661(13) 0.148(2) 0.120(10) Uiso 0.41(3) 1 d D . P . .
C19B C 0.5664(12) 0.2322(14) 0.1213(15) 0.120(10) Uiso 0.59(3) 1 d D . P . .
C20A C 0.592(3) 0.1744(15) 0.212(4) 0.084(7) Uiso 0.23(3) 1 d D . P . .
C20B C 0.5676(8) 0.1747(7) 0.1771(12) 0.084(7) Uiso 0.77(3) 1 d D . P . .
C29 C 0.863(3) -0.023(3) 0.298(3) 0.66(4) Uiso 0.701(15) 1 d DG . P A 1
C30 C 0.878(2) -0.060(2) 0.3296(15) 0.66(4) Uiso 0.701(15) 1 d DG . P A 1
C32 C 0.881(3) -0.0586(15) 0.3939(14) 0.66(4) Uiso 0.701(15) 1 d DG . P A 1
C33 C 0.870(3) -0.0203(14) 0.426(3) 0.66(4) Uiso 0.701(15) 1 d DG . P A 1
N1 N 0.855(2) 0.0168(13) 0.394(4) 0.66(4) Uiso 0.701(15) 1 d G . P A 1
C31 C 0.851(3) 0.016(2) 0.330(4) 0.66(4) Uiso 0.701(15) 1 d G . P A 1
F1 F 0.8959(9) -0.0933(8) 0.4271(9) 0.202(8) Uiso 0.701(15) 1 d D . P A 1
C34 C 0.8599(9) -0.0013(10) 0.3033(9) 0.066(7) Uiso 0.299(15) 1 d DG . P A 2
C35 C 0.8859(10) -0.0364(8) 0.3240(10) 0.066(7) Uiso 0.299(15) 1 d DG . P A 2
C36 C 0.9103(9) -0.0323(7) 0.3783(11) 0.066(7) Uiso 0.299(15) 1 d DG . P A 2
C37 C 0.9088(9) 0.0070(8) 0.4120(9) 0.066(7) Uiso 0.299(15) 1 d DG . P A 2
N2 N 0.8828(9) 0.0421(7) 0.3913(11) 0.066(7) Uiso 0.299(15) 1 d G . P A 2
C38 C 0.8583(9) 0.0379(9) 0.3370(11) 0.066(7) Uiso 0.299(15) 1 d G . P A 2
F2 F 0.9291(17) -0.0669(10) 0.4024(18) 0.202(8) Uiso 0.299(15) 1 d D . P A 2

loop_
_atom_site_aniso_label
_atom_site_aniso_U_11
_atom_site_aniso_U_22
_atom_site_aniso_U_33
_atom_site_aniso_U_23
_atom_site_aniso_U_13
_atom_site_aniso_U_12
Co1 0.041(2) 0.049(2) 0.0493(12) -0.0057(14) 0.0023(13) -0.0042(7)
Co2 0.064(3) 0.037(2) 0.047(3) 0.000 0.000 -0.008(2)
Co3 0.054(3) 0.052(3) 0.043(3) 0.000 0.000 -0.005(2)
S2 0.052(3) 0.049(3) 0.0514(18) -0.006(2) 0.007(2) -0.0045(12)
S3 0.061(5) 0.063(5) 0.064(5) 0.000 0.000 -0.018(4)
S1 0.053(5) 0.093(6) 0.057(5) 0.000 0.000 -0.031(4)
Cl1 0.051(4) 0.058(5) 0.049(2) 0.000 0.000 0.0025(18)
O1 0.044(7) 0.070(9) 0.051(6) -0.019(6) -0.005(6) -0.026(6)
O3 0.075(9) 0.066(9) 0.035(6) -0.010(6) -0.001(6) -0.027(7)
O5 0.069(9) 0.036(8) 0.073(8) 0.003(7) 0.014(7) -0.019(7)
O2 0.031(7) 0.069(8) 0.057(6) -0.027(6) -0.011(6) 0.021(6)
O4 0.067(8) 0.058(8) 0.056(8) 0.021(6) -0.014(6) -0.001(7)
O6 0.092(9) 0.030(6) 0.047(7) 0.017(5) 0.018(6) 0.011(7)
C3 0.18(2) 0.025(9) 0.082(12) -0.016(8) 0.044(12) -0.035(10)
C5 0.108(15) 0.049(11) 0.054(11) 0.003(10) 0.001(10) 0.023(11)
C2 0.068(6) 0.068(6) 0.068(6) 0.0002(10) 0.0003(10) 0.0000(10)
C6 0.052(5) 0.052(5) 0.052(5) -0.0003(10) -0.0001(10) 0.0004(10)
C4 0.098(7) 0.097(7) 0.097(7) -0.0003(10) 0.0004(10) 0.0002(10)
C11 0.035(4) 0.035(4) 0.035(4) 0.0001(10) -0.0003(10) -0.0002(10)
C15 0.079(6) 0.079(6) 0.079(6) -0.0003(10) -0.0001(10) -0.0001(10)
C12 0.053(5) 0.053(5) 0.053(5) 0.0000(10) 0.0003(10) 0.0002(10)
C16 0.032(8) 0.078(11) 0.047(9) 0.001(7) 0.013(6) -0.011(7)
C13 0.067(13) 0.15(2) 0.121(18) -0.093(16) 0.037(13) -0.056(14)
C14 0.082(6) 0.083(6) 0.083(6) -0.0004(10) 0.0003(10) 0.0002(10)
C22 0.081(16) 0.054(12) 0.034(11) 0.031(10) -0.015(10) 0.001(11)
C23 0.056(3) 0.056(3) 0.056(3) 0.0001(10) 0.0001(10) 0.0001(10)
C28 0.089(14) 0.054(11) 0.045(11) 0.007(9) 0.023(10) -0.011(10)
C21 0.044(4) 0.044(4) 0.044(4) -0.0001(10) 0.0001(10) 0.0000(10)
C27 0.066(11) 0.064(12) 0.073(11) 0.003(10) 0.012(9) -0.020(10)
C24 0.19(3) 0.049(12) 0.15(2) 0.021(12) -0.13(2) -0.020(14)
C25 0.148(13) 0.104(10) 0.053(8) 0.017(14) -0.060(8) -0.037(19)
C26 0.065(14) 0.041(10) 0.045(9) 0.035(9) 0.006(9) 0.010(10)
C1 0.057(5) 0.057(5) 0.057(5) 0.0001(10) -0.0003(10) -0.0002(10)

loop_
_atom_type_symbol
_atom_type_description
_atom_type_scat_dispersion_real
_atom_type_scat_dispersion_imag
_atom_type_scat_source
C C 0.0181 0.0091 'International Tables Vol C Tables 4.2.6.8 and 6.1.1.4'
H H 0.0000 0.0000 'International Tables Vol C Tables 4.2.6.8 and 6.1.1.4'
N N 0.0311 0.0180 'International Tables Vol C Tables 4.2.6.8 and 6.1.1.4'
O O 0.0492 0.0322 'International Tables Vol C Tables 4.2.6.8 and 6.1.1.4'
F F 0.0727 0.0534 'International Tables Vol C Tables 4.2.6.8 and 6.1.1.4'
S S 0.3331 0.5567 'International Tables Vol C Tables 4.2.6.8 and 6.1.1.4'
Co Co -2.3653 3.6143 'International Tables Vol C Tables 4.2.6.8 and 6.1.1.4'
Cl Cl 0.3639 0.7018 'International Tables Vol C Tables 4.2.6.8 and 6.1.1.4'

loop_
_geom_angle_atom_site_label_1
_geom_angle_atom_site_label_2
_geom_angle_atom_site_label_3
_geom_angle
_geom_angle_site_symmetry_1
_geom_angle_site_symmetry_3
O2 Co1 O1 90.6(3) . .
O2 Co1 O3 88.7(5) . .
O1 Co1 O3 175.8(4) . .
O2 Co1 O5 175.9(4) . 4_665
O1 Co1 O5 91.8(5) . 4_665
O3 Co1 O5 88.8(3) . 4_665
O2 Co1 S2 80.9(3) . .
O1 Co1 S2 81.3(3) . .
O3 Co1 S2 102.6(3) . .
O5 Co1 S2 102.7(3) 4_665 .
O2 Co1 Cl1 84.1(3) . .
O1 Co1 Cl1 83.8(3) . .
O3 Co1 Cl1 92.0(3) . .
O5 Co1 Cl1 92.8(4) 4_665 .
S2 Co1 Cl1 158.75(11) . .
O2 Co2 O2 90.4(6) 10 .
O2 Co2 O4 175.7(5) 10 .
O2 Co2 O4 87.9(4) . .
O2 Co2 O4 87.9(4) 10 10
O2 Co2 O4 175.7(5) . 10
O4 Co2 O4 93.4(6) . 10
O2 Co2 S1 80.7(3) 10 .
O2 Co2 S1 80.7(3) . .
O4 Co2 S1 103.0(4) . .
O4 Co2 S1 103.0(4) 10 .
O2 Co2 Cl1 84.4(3) 10 .
O2 Co2 Cl1 84.4(3) . .
O4 Co2 Cl1 91.5(4) . .
O4 Co2 Cl1 91.5(4) 10 .
S1 Co2 Cl1 158.6(3) . .
O6 Co3 O6 91.6(6) 4_665 11_665
O6 Co3 O1 90.7(4) 4_665 .
O6 Co3 O1 175.2(5) 11_665 .
O6 Co3 O1 175.2(5) 4_665 10
O6 Co3 O1 90.7(4) 11_665 10
O1 Co3 O1 86.7(6) . 10
O6 Co3 S3 102.5(4) 4_665 .
O6 Co3 S3 102.5(4) 11_665 .
O1 Co3 S3 81.1(4) . .
O1 Co3 S3 81.1(4) 10 .
O6 Co3 Cl1 91.7(4) 4_665 .
O6 Co3 Cl1 91.7(4) 11_665 .
O1 Co3 Cl1 84.0(4) . .
O1 Co3 Cl1 84.0(4) 10 .
S3 Co3 Cl1 159.4(3) . .
C12 S2 C6 106.3(5) . .
C12 S2 Co1 95.4(6) . .
C6 S2 Co1 92.6(6) . .
C2 S3 C2 104.8(12) 10 .
C2 S3 Co3 94.6(7) 10 .
C2 S3 Co3 94.6(7) . .
C16 S1 C16 109.7(12) . 10
C16 S1 Co2 92.5(6) . .
C16 S1 Co2 92.5(6) 10 .
Co2 Cl1 Co3 121.46(14) . .
Co2 Cl1 Co1 75.83(16) . .
Co3 Cl1 Co1 75.70(16) . .
Co2 Cl1 Co1 75.83(16) . 10
Co3 Cl1 Co1 75.70(16) . 10
Co1 Cl1 Co1 119.61(14) . 10
C1 O1 Co3 123.7(11) . .
C1 O1 Co1 124.4(10) . .
Co3 O1 Co1 107.3(6) . .
C21 O3 Co1 128.9(10) . .
C27 O5 Co1 128.5(12) . 3_645
C11 O2 Co1 122.2(9) . .
C11 O2 Co2 125.9(10) . .
Co1 O2 Co2 108.2(5) . .
C21 O4 Co2 128.8(11) . .
C27 O6 Co3 133.0(13) . 3_645
C2 C3 C4 121.1(18) . .
C4 C5 C6 119.2(17) . .
C3 C2 C1 124.1(19) . .
C3 C2 S3 121.1(16) . .
C1 C2 S3 114.9(16) . .
C1 C6 C5 120.1(17) . .
C1 C6 S2 122.0(14) . .
C5 C6 S2 116.6(14) . .
C3 C4 C5 117.8(14) . .
C3 C4 C7B 118.6(19) . .
C5 C4 C7B 119.4(18) . .
C3 C4 C7A 119.0(15) . .
C5 C4 C7A 122.8(15) . .
C7B C4 C7A 26(2) . .
C7B C7A C4 76.1(18) . .
C7B C7A C9B 148(4) . .
C4 C7A C9B 111.2(14) . .
C7B C7A C8A 68(5) . .
C4 C7A C8A 110.5(17) . .
C9B C7A C8A 81(4) . .
C7B C7A C9A 121(4) . .
C4 C7A C9A 110.1(15) . .
C9B C7A C9A 86(3) . .
C8A C7A C9A 139(2) . .
C7B C7A C10 83(3) . .
C4 C7A C10 108.4(12) . .
C9B C7A C10 121(2) . .
C8A C7A C10 123(3) . .
C9A C7A C10 39(2) . .
C7B C7A C8B 33(2) . .
C4 C7A C8B 105.1(13) . .
C9B C7A C8B 120(2) . .
C8A C7A C8B 41(3) . .
C9A C7A C8B 124(3) . .
C10 C7A C8B 89(2) . .
C7A C7B C8B 127(5) . .
C7A C7B C8A 85(5) . .
C8B C7B C8A 50(4) . .
C7A C7B C4 78(2) . .
C8B C7B C4 143(5) . .
C8A C7B C4 117(4) . .
C7A C7B C10 72(4) . .
C8B C7B C10 108(3) . .
C8A C7B C10 126(3) . .
C4 C7B C10 106(2) . .
C7A C7B C9A 42(3) . .
C8B C7B C9A 126(3) . .
C8A C7B C9A 114(5) . .
C4 C7B C9A 91(3) . .
C10 C7B C9A 31(2) . .
C9A C10 C7A 70.4(16) . .
C9A C10 C7B 95(3) . .
C7A C10 C7B 25(2) . .
O2 C11 C12 124.5(14) . .
O2 C11 C16 116.4(14) . .
C12 C11 C16 119.2(15) . .
C16 C15 C14 123(2) . .
C13 C12 C11 120.1(17) . .
C13 C12 S2 124.3(15) . .
C11 C12 S2 115.5(13) . .
C15 C16 C11 116.2(16) . .
C15 C16 S1 120.8(15) . .
C11 C16 S1 122.9(13) . .
C12 C13 C14 124.1(18) . .
C20A C17 C19B 124(4) . .
C20A C17 C19A 172(5) . .
C19B C17 C19A 50(2) . .
C20A C17 C20B 40(3) . .
C19B C17 C20B 85(2) . .
C19A C17 C20B 136(3) . .
C20A C17 C18 71(4) . .
C19B C17 C18 163(4) . .
C19A C17 C18 116(3) . .
C20B C17 C18 107(2) . .
C20A C17 C14 80(4) . .
C19B C17 C14 95(3) . .
C19A C17 C14 96(3) . .
C20B C17 C14 92(2) . .
C18 C17 C14 97(3) . .
C13 C14 C15 117.1(18) . .
C13 C14 C17 121.0(17) . .
C15 C14 C17 121.3(17) . .
C17 C18 C20A 53.0(18) . .
C28 C22 C23 118.6(15) . .
C28 C22 C21 122.6(18) . .
C23 C22 C21 118.8(15) . .
C26 C23 C22 121.5(10) . .
C22 C28 C25 125.3(19) . .
O4 C21 O3 128.9(15) . .
O4 C21 C22 115.3(16) . .
O3 C21 C22 115.8(15) . .
O5 C27 O6 124.0(18) . .
O5 C27 C26 117.3(18) . .
O6 C27 C26 118.3(19) . .
C26 C24 C25 116.8(18) . .
C28 C25 C24 117.0(10) . .
C28 C25 C34 128(2) . .
C24 C25 C34 115(2) . .
C28 C25 C29 151(4) . .
C24 C25 C29 92(4) . .
C24 C26 C23 120.5(18) . .
C24 C26 C27 118.2(17) . .
C23 C26 C27 121.3(17) . .
C7B C8A C7A 26(3) . .
C7B C8B C7A 20(3) . .
C10 C9A C7A 71.0(17) . .
C10 C9A C7B 54.3(17) . .
C7A C9A C7B 17.0(14) . .
O1 C1 C6 118.3(16) . .
O1 C1 C2 124.4(18) . .
C6 C1 C2 117.1(18) . .
C17 C20A C18 56(2) . .
C30 C29 C31 120.0 . .
C30 C29 C25 153(5) . .
C31 C29 C25 85(5) . .
C32 C30 C29 120.0 . .
F1 C32 C30 122.5(12) . .
F1 C32 C33 117.5(12) . .
C30 C32 C33 120.0 . .
N1 C33 C32 120.0 . .
C33 N1 C31 120.0 . .
N1 C31 C29 120.0 . .
C35 C34 C38 120.0 . .
C35 C34 C25 124(2) . .
C38 C34 C25 114(2) . .
C36 C35 C34 120.0 . .
F2 C36 C35 119.8(12) . .
F2 C36 C37 119.4(12) . .
C35 C36 C37 120.0 . .
N2 C37 C36 120.0 . .
C38 N2 C37 120.0 . .
C38 N2 F2 128(2) . 4_665
C37 N2 F2 81(2) . 4_665
N2 C38 C34 120.0 . .
C36 F2 N2 149(4) . 3_645

loop_
_geom_bond_atom_site_label_1
_geom_bond_atom_site_label_2
_geom_bond_distance
_geom_bond_site_symmetry_2
Co1 O2 1.991(10) .
Co1 O1 2.005(12) .
Co1 O3 2.010(11) .
Co1 O5 2.036(11) 4_665
Co1 S2 2.508(3) .
Co1 Cl1 2.635(2) .
Co2 O2 1.998(10) 10
Co2 O2 1.998(10) .
Co2 O4 2.059(10) .
Co2 O4 2.059(10) 10
Co2 S1 2.575(9) .
Co2 Cl1 2.622(9) .
Co3 O6 1.956(12) 4_665
Co3 O6 1.956(12) 11_665
Co3 O1 2.005(11) .
Co3 O1 2.005(11) 10
Co3 S3 2.527(8) .
Co3 Cl1 2.629(9) .
S2 C12 1.770(18) .
S2 C6 1.782(18) .
S3 C2 1.86(2) 10
S3 C2 1.86(2) .
S1 C16 1.700(18) .
S1 C16 1.700(18) 10
Cl1 Co1 2.635(2) 10
O1 C1 1.31(2) .
O3 C21 1.27(2) .
O5 C27 1.29(2) .
O5 Co1 2.036(11) 3_645
O2 C11 1.290(16) .
O4 C21 1.214(19) .
O6 C27 1.35(2) .
O6 Co3 1.956(12) 3_645
C3 C2 1.35(3) .
C3 C4 1.40(3) .
C5 C4 1.40(2) .
C5 C6 1.48(2) .
C2 C1 1.39(3) .
C6 C1 1.38(3) .
C4 C7B 1.512(16) .
C4 C7A 1.523(15) .
C7A C7B 0.68(6) .
C7A C9B 1.525(18) .
C7A C8A 1.53(2) .
C7A C9A 1.559(18) .
C7A C10 1.565(16) .
C7A C8B 1.617(18) .
C7B C8B 1.11(4) .
C7B C8A 1.43(6) .
C7B C10 1.63(5) .
C7B C9A 2.00(6) .
C10 C9A 1.03(5) .
C11 C12 1.40(2) .
C11 C16 1.48(2) .
C15 C16 1.40(3) .
C15 C14 1.41(3) .
C12 C13 1.33(2) .
C13 C14 1.39(2) .
C17 C20A 1.54(2) .
C17 C19B 1.554(19) .
C17 C19A 1.56(2) .
C17 C20B 1.56(2) .
C17 C18 1.597(19) .
C17 C14 1.90(6) .
C18 C20A 1.82(8) .
C22 C28 1.32(2) .
C22 C23 1.38(3) .
C22 C21 1.535(16) .
C23 C26 1.37(2) .
C28 C25 1.33(3) .
C27 C26 1.44(2) .
C24 C26 1.37(3) .
C24 C25 1.50(3) .
C25 C34 1.539(15) .
C25 C29 1.642(18) .
C29 C30 1.3900 .
C29 C31 1.3900 .
C30 C32 1.3900 .
C32 F1 1.340(13) .
C32 C33 1.3900 .
C33 N1 1.3900 .
N1 C31 1.3900 .
C34 C35 1.3900 .
C34 C38 1.3900 .
C35 C36 1.3900 .
C36 F2 1.297(13) .
C36 C37 1.3900 .
C37 N2 1.3900 .
N2 C38 1.3900 .
N2 F2 1.76(4) 4_665
F2 N2 1.76(7) 3_645
